data_4336091
loop_
_publ_author_name
'Massimo Boiocchi'
'Valentina Brega'
'Carlo Ciarrocchi'
'Luigi Fabbrizzi'
'Piersandro Pallavicini'

_publ_contact_author
;
  Prof Luigi Fabbrizzi
  Dipartimento di Chimica
  University of Pavia
  via Taramelli 12, I-27100 Pavia, ITALY
;
_publ_contact_author_email
;
 luigi.fabbrizzi@unipv.it
;
_publ_section_title
;
 Dicopper Double-Strand Helicates Held Together by Additional \p-\p
 Interactions
;
_journal_name_full 'Inorganic Chemistry'
_journal_page_first 10643
_journal_page_last 10652
_journal_paper_doi 10.1021/ic401684u
_journal_volume 52
_journal_year 2013
_chemical_absolute_configuration ad
_chemical_formula_moiety 'C96 H80 Cu2 N8 O4,  2(Cl O4), 4(C2 H3 N), H2 O'
_chemical_formula_sum 'C104 H94 Cl2 Cu2 N12 O13'
_chemical_formula_weight 1917.90
_chemical_name_common
;
(R,R)-bis(mu2-N,N'-bis((8-(2-naphthyl)methoxyquinolin-2-yl)methylene)
-1,2-cyclohexanediamine)-di-copper(I) diperchlorate dihydrate 
tetra-acetonitrile solvate
;
_space_group_IT_number 172
_symmetry_cell_setting hexagonal
_symmetry_Int_Tables_number 172
_symmetry_space_group_name_Hall 'P 64'
_symmetry_space_group_name_H-M 'P 64'
_atom_sites_solution_hydrogens geom
_atom_sites_solution_primary direct
_atom_sites_solution_secondary difmap
_audit_creation_method SHELXL-97
_cell_angle_alpha 90.00
_cell_angle_beta 90.00
_cell_angle_gamma 120.00
_cell_formula_units_Z 3
_cell_length_a 14.007(4)
_cell_length_b 14.007(4)
_cell_length_c 40.837(12)
_cell_measurement_reflns_used 8378
_cell_measurement_temperature 293(2)
_cell_measurement_theta_max 19
_cell_measurement_theta_min 2
_cell_volume 6939(3)
_computing_cell_refinement 'SAINT (Bruker-Axs Inc)'
_computing_data_collection 'SMART (Bruker-Axs Inc)'
_computing_data_reduction 'SAINT (Bruker-Axs Inc)'
_computing_molecular_graphics 'Ortep-3 for Windows (Farrugia, 1997)'
_computing_publication_material 'WinGX publication routines (Farrugia, 1999)'
_computing_structure_refinement 'SHELXL-97 (Sheldrick, 1997)'
_computing_structure_solution 'SIR-97 (Altomare et al., 1999)'
_diffrn_ambient_temperature 293(2)
_diffrn_detector_area_resol_mean 8.333
_diffrn_measured_fraction_theta_full 0.999
_diffrn_measured_fraction_theta_max 0.999
_diffrn_measurement_device_type 'Bruker-Axs Smart-Apex CCD'
_diffrn_measurement_method 'omega scan'
_diffrn_radiation_monochromator graphite
_diffrn_radiation_source 'fine-focus sealed tube'
_diffrn_radiation_type MoK\a
_diffrn_radiation_wavelength 0.71073
_diffrn_reflns_av_R_equivalents 0.0515
_diffrn_reflns_av_sigmaI/netI 0.0392
_diffrn_reflns_limit_h_max 13
_diffrn_reflns_limit_h_min -13
_diffrn_reflns_limit_k_max 13
_diffrn_reflns_limit_k_min -13
_diffrn_reflns_limit_l_max 40
_diffrn_reflns_limit_l_min -39
_diffrn_reflns_number 28548
_diffrn_reflns_theta_full 20.77
_diffrn_reflns_theta_max 20.77
_diffrn_reflns_theta_min 1.68
_diffrn_standards_decay_% 0
_exptl_absorpt_coefficient_mu 0.589
_exptl_absorpt_correction_T_max 0.98
_exptl_absorpt_correction_T_min 0.54
_exptl_absorpt_correction_type multi-scan
_exptl_absorpt_process_details 'Sadabs (Sheldrick, 1996)'
_exptl_crystal_colour 'dark blue'
_exptl_crystal_density_diffrn 1.377
_exptl_crystal_description 'platy prism'
_exptl_crystal_F_000 2994
_exptl_crystal_size_max 0.48
_exptl_crystal_size_mid 0.32
_exptl_crystal_size_min 0.08
_refine_diff_density_max 0.508
_refine_diff_density_min -0.307
_refine_diff_density_rms 0.058
_refine_ls_abs_structure_details 'Flack H D (1983), Acta Cryst. A39, 876-881'
_refine_ls_abs_structure_Flack 0.09(3)
_refine_ls_extinction_method none
_refine_ls_goodness_of_fit_ref 1.088
_refine_ls_hydrogen_treatment constr
_refine_ls_matrix_type full
_refine_ls_number_parameters 602
_refine_ls_number_reflns 4784
_refine_ls_number_restraints 160
_refine_ls_restrained_S_all 1.134
_refine_ls_R_factor_all 0.0735
_refine_ls_R_factor_gt 0.0603
_refine_ls_shift/su_max 0.024
_refine_ls_shift/su_mean 0.002
_refine_ls_structure_factor_coef Fsqd
_refine_ls_weighting_details 'calc w=1/[\s^2^(Fo^2^)+(0.0964P)^2^+5.5899P] where P=(Fo^2^+2Fc^2^)/3'
_refine_ls_weighting_scheme calc
_refine_ls_wR_factor_gt 0.1519
_refine_ls_wR_factor_ref 0.1623
_reflns_number_gt 4034
_reflns_number_total 4784
_reflns_threshold_expression >2\s(I)
_cod_data_source_file ic401684u_si_002.cif
_cod_data_source_block RR_CuI_4
_cod_depositor_comments
;
  Moved the _audit_creation_method data item out of the loop.

  Antanas Vaitkus,
  2019-03-01
;
_cod_original_cell_volume 6939(5)
_cod_database_code 4336091

loop_
_symmetry_equiv_pos_as_xyz
'x, y, z'
'-x, -y, z'
'-y, x-y, z+1/3'
'y, -x+y, z+1/3'
'-x+y, -x, z+2/3'
'x-y, x, z+2/3'

loop_
_atom_site_label
_atom_site_type_symbol
_atom_site_fract_x
_atom_site_fract_y
_atom_site_fract_z
_atom_site_U_iso_or_equiv
_atom_site_adp_type
_atom_site_occupancy
_atom_site_symmetry_multiplicity
_atom_site_calc_flag
_atom_site_refinement_flags
Cu1 Cu 0.0000 0.5000 0.73433(3) 0.0540(5) Uani 1 2 d S
Cu2 Cu 0.0000 0.5000 0.82838(3) 0.0509(4) Uani 1 2 d S
C1 C 0.2153(6) 0.5595(7) 0.7770(2) 0.061(2) Uani 1 1 d .
H1 H 0.2380 0.6034 0.7971 0.073 Uiso 1 1 calc R
C2 C 0.1540(6) 0.4385(7) 0.7865(2) 0.054(2) Uani 1 1 d .
H2 H 0.1331 0.3941 0.7665 0.065 Uiso 1 1 calc R
C3 C 0.2325(9) 0.4135(10) 0.8064(3) 0.085(3) Uani 1 1 d .
H3A H 0.2535 0.4563 0.8265 0.102 Uiso 1 1 calc R
H3B H 0.1950 0.3360 0.8123 0.102 Uiso 1 1 calc R
C4 C 0.3356(10) 0.4419(12) 0.7865(4) 0.116(4) Uani 1 1 d .
H4A H 0.3844 0.4263 0.7993 0.139 Uiso 1 1 calc R
H4B H 0.3148 0.3963 0.7670 0.139 Uiso 1 1 calc R
C5 C 0.3934(8) 0.5580(12) 0.7770(3) 0.107(4) Uani 1 1 d .
H5A H 0.4581 0.5737 0.7643 0.128 Uiso 1 1 calc R
H5B H 0.4180 0.6033 0.7966 0.128 Uiso 1 1 calc R
C6 C 0.3206(7) 0.5883(9) 0.7570(3) 0.073(3) Uani 1 1 d .
H6A H 0.3003 0.5477 0.7365 0.088 Uiso 1 1 calc R
H6B H 0.3604 0.6664 0.7520 0.088 Uiso 1 1 calc R
C7 C 0.1823(7) 0.6951(7) 0.7539(2) 0.054(2) Uani 1 1 d .
H7 H 0.2501 0.7474 0.7624 0.064 Uiso 1 1 calc R
C8 C 0.1148(7) 0.7288(7) 0.7360(2) 0.053(2) Uani 1 1 d .
C9 C 0.1377(8) 0.8393(7) 0.7380(2) 0.065(2) Uani 1 1 d .
H9 H 0.2029 0.8929 0.7476 0.078 Uiso 1 1 calc R
C10 C 0.0654(8) 0.8659(7) 0.7262(2) 0.069(3) Uani 1 1 d .
H10 H 0.0776 0.9370 0.7292 0.083 Uiso 1 1 calc R
C11 C -0.0283(8) 0.7882(7) 0.7095(2) 0.060(2) Uani 1 1 d .
C12 C -0.1070(11) 0.8096(10) 0.6960(3) 0.095(3) Uani 1 1 d .
H12 H -0.0982 0.8795 0.6988 0.114 Uiso 1 1 calc R
C13 C -0.1934(11) 0.7358(10) 0.6796(3) 0.091(3) Uani 1 1 d .
H13 H -0.2441 0.7536 0.6711 0.110 Uiso 1 1 calc R
C14 C -0.2079(8) 0.6310(9) 0.6751(3) 0.081(3) Uani 1 1 d .
H14 H -0.2692 0.5788 0.6636 0.098 Uiso 1 1 calc R
C15 C -0.1336(7) 0.6022(7) 0.6873(2) 0.058(2) Uani 1 1 d .
C16 C -0.0445(7) 0.6799(7) 0.7060(2) 0.057(2) Uani 1 1 d .
C17 C -0.2280(10) 0.4269(9) 0.6625(3) 0.096(4) Uani 1 1 d .
H17A H -0.2215 0.4592 0.6410 0.115 Uiso 1 1 calc R
H17B H -0.2990 0.4087 0.6717 0.115 Uiso 1 1 calc R
C18 C -0.2192(10) 0.3253(9) 0.6596(3) 0.092(3) Uani 1 1 d D
C19 C -0.1337(9) 0.3255(9) 0.6438(3) 0.099(4) Uani 1 1 d D
H19 H -0.0772 0.3884 0.6340 0.118 Uiso 1 1 calc R
C20 C -0.1370(10) 0.2226(9) 0.6434(3) 0.092(3) Uani 1 1 d D
C21 C -0.0536(11) 0.2188(12) 0.6269(3) 0.124(5) Uani 1 1 d D
H21 H 0.0012 0.2803 0.6161 0.149 Uiso 1 1 calc R
C22 C -0.0543(15) 0.1190(14) 0.6270(4) 0.155(7) Uani 1 1 d D
H22 H 0.0047 0.1176 0.6170 0.186 Uiso 1 1 calc R
C23 C -0.1355(14) 0.0222(13) 0.6406(4) 0.133(6) Uani 1 1 d D
H23 H -0.1308 -0.0416 0.6389 0.159 Uiso 1 1 calc R
C24 C -0.2243(14) 0.0189(12) 0.6568(4) 0.144(6) Uani 1 1 d D
H24 H -0.2815 -0.0447 0.6660 0.173 Uiso 1 1 calc R
C25 C -0.2181(11) 0.1242(9) 0.6576(3) 0.098(4) Uani 1 1 d D
C26 C -0.3050(10) 0.1241(10) 0.6731(3) 0.114(4) Uani 1 1 d D
H26 H -0.3620 0.0612 0.6827 0.136 Uiso 1 1 calc R
C27 C -0.3014(11) 0.2256(10) 0.6733(3) 0.125(5) Uani 1 1 d D
H27 H -0.3597 0.2273 0.6836 0.150 Uiso 1 1 calc R
C28 C -0.0136(7) 0.3070(8) 0.8093(2) 0.061(2) Uani 1 1 d .
H28 H 0.0014 0.2543 0.8007 0.073 Uiso 1 1 calc R
C29 C -0.1150(6) 0.2729(7) 0.8278(2) 0.052(2) Uani 1 1 d .
C30 C -0.2009(8) 0.1615(7) 0.8268(2) 0.066(2) Uani 1 1 d .
H30 H -0.1901 0.1081 0.8167 0.079 Uiso 1 1 calc R
C31 C -0.2971(9) 0.1348(8) 0.8404(3) 0.082(3) Uani 1 1 d .
H31 H -0.3559 0.0631 0.8384 0.099 Uiso 1 1 calc R
C32 C -0.3109(7) 0.2143(7) 0.8578(2) 0.062(2) Uani 1 1 d .
C33 C -0.4104(8) 0.1899(10) 0.8734(3) 0.086(3) Uani 1 1 d .
H33 H -0.4713 0.1193 0.8722 0.103 Uiso 1 1 calc R
C34 C -0.4162(9) 0.2670(11) 0.8894(3) 0.103(4) Uani 1 1 d .
H34 H -0.4826 0.2495 0.8994 0.124 Uiso 1 1 calc R
C35 C -0.3268(8) 0.3763(9) 0.8924(3) 0.085(3) Uani 1 1 d .
H35 H -0.3354 0.4292 0.9038 0.101 Uiso 1 1 calc R
C36 C -0.2269(8) 0.4031(8) 0.8784(3) 0.071(3) Uani 1 1 d .
C37 C -0.2171(7) 0.3215(7) 0.8594(2) 0.053(2) Uani 1 1 d .
C38 C -0.1420(10) 0.5802(9) 0.9014(4) 0.109(4) Uani 1 1 d U
H38A H -0.1741 0.5465 0.9223 0.131 Uiso 1 1 calc R
H38B H -0.1887 0.6046 0.8912 0.131 Uiso 1 1 calc R
C39 C -0.0232(11) 0.6797(11) 0.9064(4) 0.146(6) Uani 1 1 d DU
C40 C 0.0139(13) 0.7809(13) 0.8958(4) 0.185(6) Uani 1 1 d DU
H40 H -0.0249 0.8032 0.8824 0.222 Uiso 1 1 calc R
C41 C 0.1284(12) 0.8548(13) 0.9087(4) 0.182(6) Uani 1 1 d DU
C42 C 0.1677(16) 0.9588(15) 0.9012(5) 0.223(8) Uani 1 1 d DU
H42 H 0.1270 0.9823 0.8890 0.267 Uiso 1 1 calc R
C43 C 0.2747(16) 1.0329(16) 0.9125(5) 0.198(7) Uani 1 1 d DU
H43 H 0.3032 1.1068 0.9072 0.237 Uiso 1 1 calc R
C44 C 0.3406(15) 1.0069(16) 0.9304(5) 0.182(7) Uani 1 1 d DU
H44 H 0.4108 1.0632 0.9359 0.218 Uiso 1 1 calc R
C45 C 0.3089(14) 0.9025(15) 0.9407(4) 0.183(6) Uani 1 1 d DU
H45 H 0.3510 0.8820 0.9534 0.220 Uiso 1 1 calc R
C46 C 0.1934(14) 0.8257(14) 0.9281(4) 0.195(6) Uani 1 1 d DU
C47 C 0.1554(16) 0.7239(16) 0.9363(5) 0.216(8) Uani 1 1 d DU
H47 H 0.1952 0.6983 0.9480 0.259 Uiso 1 1 calc R
C48 C 0.0449(14) 0.6559(15) 0.9252(5) 0.190(7) Uani 1 1 d DU
H48 H 0.0127 0.5826 0.9318 0.228 Uiso 1 1 calc R
N1 N 0.1471(5) 0.5922(6) 0.75770(16) 0.0533(18) Uani 1 1 d .
N2 N 0.0276(6) 0.6512(5) 0.72014(17) 0.0534(17) Uani 1 1 d .
N3 N 0.0547(5) 0.4103(6) 0.80489(16) 0.0484(16) Uani 1 1 d .
N4 N -0.1212(5) 0.3519(6) 0.84334(16) 0.0498(17) Uani 1 1 d .
O1 O -0.1426(5) 0.5021(5) 0.68301(15) 0.0656(17) Uani 1 1 d .
O2 O -0.1324(5) 0.5029(5) 0.88067(16) 0.0778(19) Uani 1 1 d .
Cl1 Cl 0.5000 0.0000 0.76601(16) 0.144(2) Uani 1 2 d S
O3 O 0.466(3) 0.054(3) 0.7830(9) 0.393(17) Uani 1 1 d U
O4 O 0.424(2) -0.0624(19) 0.7489(8) 0.410(19) Uani 1 1 d U
Cl2 Cl 0.0000 1.0000 0.80121(17) 0.159(3) Uani 1 2 d S
O5 O 0.0890(17) 1.0810(18) 0.7782(6) 0.314(12) Uani 1 1 d U
O6 O 0.024(2) 0.9413(16) 0.8155(7) 0.343(15) Uani 1 1 d U
N5 N 0.357(3) 0.316(3) 0.8723(9) 0.37(2) Uani 1 1 d DU
C49 C 0.332(2) 0.253(3) 0.8526(7) 0.232(16) Uani 1 1 d DU
C50 C 0.335(2) 0.170(2) 0.8292(7) 0.233(12) Uani 1 1 d D
H50A H 0.4084 0.1826 0.8282 0.349 Uiso 1 1 d R
H50B H 0.3142 0.1845 0.8080 0.349 Uiso 1 1 d R
H50C H 0.2848 0.0954 0.8354 0.349 Uiso 1 1 d R
N6 N 0.522(2) 0.683(3) 0.6963(7) 0.300(17) Uani 1 1 d DU
C51 C 0.580(3) 0.747(2) 0.7134(7) 0.224(16) Uani 1 1 d DU
C52 C 0.648(2) 0.835(2) 0.7381(8) 0.262(17) Uani 1 1 d D
H52A H 0.7024 0.9011 0.7276 0.392 Uiso 1 1 d R
H52B H 0.6830 0.8074 0.7523 0.392 Uiso 1 1 d R
H52C H 0.5991 0.8504 0.7507 0.392 Uiso 1 1 d R
O1W O 0.0000 0.5000 0.5740(7) 0.287(14) Uani 1 2 d S

loop_
_atom_site_aniso_label
_atom_site_aniso_U_11
_atom_site_aniso_U_22
_atom_site_aniso_U_33
_atom_site_aniso_U_23
_atom_site_aniso_U_13
_atom_site_aniso_U_12
Cu1 0.0472(9) 0.0491(9) 0.0673(11) 0.000 0.000 0.0255(7)
Cu2 0.0430(8) 0.0458(9) 0.0632(10) 0.000 0.000 0.0216(7)
C1 0.038(4) 0.076(6) 0.069(6) -0.013(5) -0.008(4) 0.030(4)
C2 0.043(5) 0.066(6) 0.064(6) 0.000(4) 0.001(4) 0.034(4)
C3 0.082(7) 0.122(9) 0.087(7) 0.022(6) 0.016(6) 0.078(7)
C4 0.083(8) 0.151(12) 0.140(12) 0.043(10) 0.019(8) 0.078(9)
C5 0.059(7) 0.168(13) 0.108(9) 0.027(9) 0.010(6) 0.068(8)
C6 0.055(6) 0.094(7) 0.084(7) 0.007(6) 0.017(5) 0.047(6)
C7 0.049(5) 0.047(6) 0.061(5) 0.000(4) 0.005(4) 0.021(4)
C8 0.044(5) 0.055(6) 0.063(6) -0.002(4) 0.009(4) 0.026(5)
C9 0.059(6) 0.053(6) 0.063(6) -0.001(4) 0.003(5) 0.014(5)
C10 0.084(7) 0.054(6) 0.076(7) 0.011(5) 0.002(6) 0.040(6)
C11 0.070(6) 0.052(6) 0.070(6) 0.008(5) 0.003(5) 0.040(5)
C12 0.113(10) 0.077(8) 0.109(9) -0.001(7) -0.009(8) 0.058(8)
C13 0.112(10) 0.098(9) 0.099(8) -0.005(7) -0.019(7) 0.079(8)
C14 0.062(6) 0.077(7) 0.101(8) 0.000(6) -0.015(6) 0.032(6)
C15 0.060(6) 0.056(6) 0.067(6) -0.003(5) -0.012(5) 0.035(5)
C16 0.061(6) 0.057(6) 0.054(5) 0.007(4) 0.015(5) 0.031(5)
C17 0.107(9) 0.097(8) 0.092(8) -0.030(7) -0.046(7) 0.057(7)
C18 0.105(9) 0.085(9) 0.096(9) -0.028(7) -0.046(8) 0.055(8)
C19 0.093(9) 0.094(9) 0.116(10) -0.036(7) -0.046(7) 0.052(8)
C20 0.086(9) 0.113(11) 0.082(8) -0.014(7) -0.029(7) 0.054(9)
C21 0.125(12) 0.156(15) 0.086(9) -0.010(9) -0.027(8) 0.067(10)
C22 0.24(2) 0.157(15) 0.125(13) -0.042(12) -0.073(13) 0.141(18)
C23 0.185(17) 0.106(12) 0.125(13) -0.033(10) -0.085(12) 0.087(13)
C24 0.195(18) 0.167(18) 0.101(11) -0.022(10) -0.046(11) 0.114(15)
C25 0.132(11) 0.089(10) 0.060(7) -0.030(7) -0.051(7) 0.045(9)
C26 0.088(9) 0.105(11) 0.131(12) -0.013(8) -0.029(8) 0.036(8)
C27 0.166(15) 0.112(11) 0.100(10) -0.036(9) -0.066(10) 0.073(12)
C28 0.063(6) 0.072(7) 0.064(6) -0.009(5) -0.010(5) 0.045(6)
C29 0.051(5) 0.044(5) 0.062(6) 0.004(4) -0.007(4) 0.025(4)
C30 0.067(6) 0.042(6) 0.077(7) -0.002(5) -0.001(5) 0.019(5)
C31 0.087(9) 0.047(6) 0.077(7) 0.009(5) -0.018(6) 0.005(6)
C32 0.043(6) 0.056(6) 0.070(6) 0.003(5) 0.002(5) 0.011(5)
C33 0.060(7) 0.080(8) 0.089(8) -0.003(6) 0.014(6) 0.013(6)
C34 0.051(7) 0.103(9) 0.142(12) -0.018(9) 0.008(7) 0.028(7)
C35 0.074(7) 0.086(8) 0.091(8) 0.009(6) 0.033(6) 0.038(7)
C36 0.063(7) 0.066(7) 0.083(7) 0.002(5) 0.011(5) 0.033(6)
C37 0.047(5) 0.056(6) 0.051(5) -0.003(4) -0.006(4) 0.022(5)
C38 0.095(7) 0.087(7) 0.122(10) -0.047(8) 0.031(7) 0.028(6)
C39 0.130(10) 0.091(8) 0.165(15) -0.072(9) 0.070(9) 0.016(7)
C40 0.183(11) 0.140(9) 0.164(13) -0.048(10) 0.063(9) 0.029(9)
C41 0.147(10) 0.179(11) 0.153(13) -0.087(9) 0.072(8) 0.031(8)
C42 0.225(14) 0.213(12) 0.197(16) -0.068(13) 0.041(12) 0.085(11)
C43 0.175(13) 0.224(14) 0.170(15) -0.020(12) 0.057(11) 0.082(10)
C44 0.182(13) 0.186(12) 0.148(14) -0.022(11) 0.060(10) 0.070(11)
C45 0.183(13) 0.185(13) 0.137(14) -0.044(12) 0.043(11) 0.058(11)
C46 0.167(11) 0.182(11) 0.163(14) -0.066(10) 0.080(9) 0.033(9)
C47 0.188(13) 0.211(12) 0.201(16) -0.061(13) 0.030(12) 0.064(11)
C48 0.123(11) 0.217(17) 0.180(18) -0.079(12) 0.050(10) 0.047(10)
N1 0.039(4) 0.069(5) 0.056(5) 0.004(4) 0.006(3) 0.031(4)
N2 0.046(4) 0.057(4) 0.057(4) 0.010(4) 0.005(4) 0.025(4)
N3 0.047(4) 0.052(5) 0.053(4) 0.006(3) 0.002(3) 0.029(4)
N4 0.049(4) 0.056(4) 0.047(4) 0.001(3) -0.002(3) 0.029(4)
O1 0.065(4) 0.062(4) 0.078(4) -0.012(3) -0.021(3) 0.038(3)
O2 0.067(4) 0.058(4) 0.085(4) -0.018(3) 0.027(3) 0.014(4)
Cl1 0.071(3) 0.180(6) 0.132(5) 0.000 0.000 0.026(4)
O3 0.46(3) 0.47(3) 0.44(4) 0.06(3) 0.14(3) 0.38(3)
O4 0.29(2) 0.28(2) 0.43(3) 0.00(2) -0.23(3) -0.030(17)
Cl2 0.237(8) 0.206(7) 0.126(4) 0.000 0.000 0.180(7)
O5 0.26(2) 0.31(2) 0.219(17) 0.004(18) 0.049(16) 0.021(17)
O6 0.46(3) 0.238(17) 0.47(3) -0.024(19) -0.17(3) 0.28(2)
N5 0.52(5) 0.29(4) 0.36(4) 0.07(3) 0.00(4) 0.23(4)
C49 0.159(18) 0.23(3) 0.34(4) 0.08(3) -0.05(2) 0.12(2)
C50 0.27(3) 0.19(2) 0.25(3) 0.00(2) -0.02(2) 0.12(2)
N6 0.17(2) 0.38(4) 0.27(3) 0.04(3) 0.09(2) 0.08(2)
C51 0.20(3) 0.17(2) 0.30(4) 0.12(3) 0.12(3) 0.09(2)
C52 0.22(3) 0.15(2) 0.37(5) -0.05(2) 0.07(3) 0.057(18)
O1W 0.21(2) 0.36(4) 0.26(3) 0.000 0.000 0.11(2)

loop_
_atom_type_symbol
_atom_type_description
_atom_type_scat_dispersion_real
_atom_type_scat_dispersion_imag
_atom_type_scat_source
C C 0.0033 0.0016 'International Tables Vol C Tables 4.2.6.8 and 6.1.1.4'
H H 0.0000 0.0000 'International Tables Vol C Tables 4.2.6.8 and 6.1.1.4'
Cl Cl 0.1484 0.1585 'International Tables Vol C Tables 4.2.6.8 and 6.1.1.4'
Cu Cu 0.3201 1.2651 'International Tables Vol C Tables 4.2.6.8 and 6.1.1.4'
N N 0.0061 0.0033 'International Tables Vol C Tables 4.2.6.8 and 6.1.1.4'
O O 0.0106 0.0060 'International Tables Vol C Tables 4.2.6.8 and 6.1.1.4'

loop_
_geom_angle_atom_site_label_1
_geom_angle_atom_site_label_2
_geom_angle_atom_site_label_3
_geom_angle
_geom_angle_site_symmetry_1
_geom_angle_site_symmetry_3
N2 Cu1 N2 147.0(4) 2_565 .
N2 Cu1 N1 113.4(3) 2_565 .
N2 Cu1 N1 82.4(3) . .
N2 Cu1 N1 82.4(3) 2_565 2_565
N2 Cu1 N1 113.4(3) . 2_565
N1 Cu1 N1 124.2(4) . 2_565
N4 Cu2 N4 144.6(4) 2_565 .
N4 Cu2 N3 83.6(3) 2_565 2_565
N4 Cu2 N3 113.6(3) . 2_565
N4 Cu2 N3 113.6(3) 2_565 .
N4 Cu2 N3 83.6(3) . .
N3 Cu2 N3 123.0(4) 2_565 .
N1 C1 C2 113.0(6) . .
N1 C1 C6 108.5(7) . .
C2 C1 C6 111.0(7) . .
N1 C1 H1 108.1 . .
C2 C1 H1 108.1 . .
C6 C1 H1 108.1 . .
N3 C2 C1 111.5(6) . .
N3 C2 C3 111.2(7) . .
C1 C2 C3 108.6(7) . .
N3 C2 H2 108.5 . .
C1 C2 H2 108.5 . .
C3 C2 H2 108.5 . .
C4 C3 C2 110.3(8) . .
C4 C3 H3A 109.6 . .
C2 C3 H3A 109.6 . .
C4 C3 H3B 109.6 . .
C2 C3 H3B 109.6 . .
H3A C3 H3B 108.1 . .
C5 C4 C3 110.9(10) . .
C5 C4 H4A 109.5 . .
C3 C4 H4A 109.5 . .
C5 C4 H4B 109.5 . .
C3 C4 H4B 109.5 . .
H4A C4 H4B 108.1 . .
C4 C5 C6 112.1(10) . .
C4 C5 H5A 109.2 . .
C6 C5 H5A 109.2 . .
C4 C5 H5B 109.2 . .
C6 C5 H5B 109.2 . .
H5A C5 H5B 107.9 . .
C5 C6 C1 109.1(8) . .
C5 C6 H6A 109.9 . .
C1 C6 H6A 109.9 . .
C5 C6 H6B 109.9 . .
C1 C6 H6B 109.9 . .
H6A C6 H6B 108.3 . .
N1 C7 C8 118.9(8) . .
N1 C7 H7 120.6 . .
C8 C7 H7 120.6 . .
N2 C8 C9 122.3(8) . .
N2 C8 C7 117.5(7) . .
C9 C8 C7 119.9(8) . .
C10 C9 C8 119.7(9) . .
C10 C9 H9 120.1 . .
C8 C9 H9 120.1 . .
C9 C10 C11 120.6(9) . .
C9 C10 H10 119.7 . .
C11 C10 H10 119.7 . .
C12 C11 C10 124.3(9) . .
C12 C11 C16 117.9(10) . .
C10 C11 C16 117.8(8) . .
C13 C12 C11 123.2(11) . .
C13 C12 H12 118.4 . .
C11 C12 H12 118.4 . .
C12 C13 C14 119.2(10) . .
C12 C13 H13 120.4 . .
C14 C13 H13 120.4 . .
C15 C14 C13 121.8(10) . .
C15 C14 H14 119.1 . .
C13 C14 H14 119.1 . .
O1 C15 C14 124.1(9) . .
O1 C15 C16 117.5(7) . .
C14 C15 C16 118.4(9) . .
N2 C16 C15 119.8(8) . .
N2 C16 C11 121.0(8) . .
C15 C16 C11 119.2(8) . .
O1 C17 C18 108.4(8) . .
O1 C17 H17A 110.0 . .
C18 C17 H17A 110.0 . .
O1 C17 H17B 110.0 . .
C18 C17 H17B 110.0 . .
H17A C17 H17B 108.4 . .
C19 C18 C27 118.2(10) . .
C19 C18 C17 121.9(11) . .
C27 C18 C17 120.0(11) . .
C18 C19 C20 115.0(10) . .
C18 C19 H19 122.5 . .
C20 C19 H19 122.5 . .
C21 C20 C25 116.9(11) . .
C21 C20 C19 116.7(12) . .
C25 C20 C19 126.4(11) . .
C20 C21 C22 117.4(12) . .
C20 C21 H21 121.3 . .
C22 C21 H21 121.3 . .
C23 C22 C21 125.2(14) . .
C23 C22 H22 117.4 . .
C21 C22 H22 117.4 . .
C22 C23 C24 120.7(14) . .
C22 C23 H23 119.7 . .
C24 C23 H23 119.7 . .
C23 C24 C25 112.7(13) . .
C23 C24 H24 123.7 . .
C25 C24 H24 123.7 . .
C26 C25 C20 118.4(11) . .
C26 C25 C24 114.5(12) . .
C20 C25 C24 127.1(12) . .
C25 C26 C27 114.9(12) . .
C25 C26 H26 122.5 . .
C27 C26 H26 122.5 . .
C26 C27 C18 127.2(12) . .
C26 C27 H27 116.4 . .
C18 C27 H27 116.4 . .
N3 C28 C29 119.4(8) . .
N3 C28 H28 120.3 . .
C29 C28 H28 120.3 . .
N4 C29 C30 124.4(8) . .
N4 C29 C28 115.9(7) . .
C30 C29 C28 119.6(8) . .
C31 C30 C29 118.8(9) . .
C31 C30 H30 120.6 . .
C29 C30 H30 120.6 . .
C30 C31 C32 120.5(9) . .
C30 C31 H31 119.7 . .
C32 C31 H31 119.7 . .
C33 C32 C31 122.9(10) . .
C33 C32 C37 121.1(10) . .
C31 C32 C37 115.9(9) . .
C34 C33 C32 119.3(10) . .
C34 C33 H33 120.3 . .
C32 C33 H33 120.3 . .
C33 C34 C35 123.7(11) . .
C33 C34 H34 118.2 . .
C35 C34 H34 118.2 . .
C36 C35 C34 118.9(10) . .
C36 C35 H35 120.5 . .
C34 C35 H35 120.5 . .
O2 C36 C35 125.6(9) . .
O2 C36 C37 114.9(8) . .
C35 C36 C37 119.5(9) . .
N4 C37 C32 123.9(8) . .
N4 C37 C36 118.8(8) . .
C32 C37 C36 117.3(8) . .
O2 C38 C39 107.0(9) . .
O2 C38 H38A 110.3 . .
C39 C38 H38A 110.3 . .
O2 C38 H38B 110.3 . .
C39 C38 H38B 110.3 . .
H38A C38 H38B 108.6 . .
C40 C39 C48 119.5(14) . .
C40 C39 C38 126.1(16) . .
C48 C39 C38 114.3(15) . .
C39 C40 C41 109.8(14) . .
C39 C40 H40 125.1 . .
C41 C40 H40 125.1 . .
C42 C41 C46 118.6(15) . .
C42 C41 C40 113.3(16) . .
C46 C41 C40 128.1(15) . .
C41 C42 C43 116.4(17) . .
C41 C42 H42 121.8 . .
C43 C42 H42 121.8 . .
C44 C43 C42 126.3(19) . .
C44 C43 H43 116.8 . .
C42 C43 H43 116.8 . .
C43 C44 C45 123.5(18) . .
C43 C44 H44 118.3 . .
C45 C44 H44 118.3 . .
C44 C45 C46 108.4(15) . .
C44 C45 H45 125.8 . .
C46 C45 H45 125.8 . .
C47 C46 C41 119.7(15) . .
C47 C46 C45 113.6(16) . .
C41 C46 C45 126.8(15) . .
C46 C47 C48 111.4(16) . .
C46 C47 H47 124.3 . .
C48 C47 H47 124.3 . .
C39 C48 C47 131.4(17) . .
C39 C48 H48 114.3 . .
C47 C48 H48 114.3 . .
C7 N1 C1 118.1(7) . .
C7 N1 Cu1 110.8(6) . .
C1 N1 Cu1 131.2(6) . .
C8 N2 C16 118.2(7) . .
C8 N2 Cu1 109.3(5) . .
C16 N2 Cu1 129.2(6) . .
C28 N3 C2 116.7(7) . .
C28 N3 Cu2 109.6(5) . .
C2 N3 Cu2 133.6(5) . .
C29 N4 C37 116.1(7) . .
C29 N4 Cu2 110.2(5) . .
C37 N4 Cu2 131.5(6) . .
C15 O1 C17 117.2(7) . .
C36 O2 C38 113.9(7) . .
O4 Cl1 O4 109(3) . 2_655
O4 Cl1 O3 106.8(19) . .
O4 Cl1 O3 109.8(18) 2_655 .
O4 Cl1 O3 109.8(18) . 2_655
O4 Cl1 O3 106.8(19) 2_655 2_655
O3 Cl1 O3 115(3) . 2_655
O6 Cl2 O6 121(3) . 2_575
O6 Cl2 O5 101.4(14) . 2_575
O6 Cl2 O5 114.2(17) 2_575 2_575
O6 Cl2 O5 114.2(17) . .
O6 Cl2 O5 101.4(14) 2_575 .
O5 Cl2 O5 103.5(17) 2_575 .
N5 C49 C50 161(3) . .
C49 C50 H50A 109.0 . .
C49 C50 H50B 106.8 . .
H50A C50 H50B 109.5 . .
C49 C50 H50C 112.6 . .
H50A C50 H50C 109.5 . .
H50B C50 H50C 109.5 . .
N6 C51 C52 173(4) . .
C51 C52 H52A 111.5 . .
C51 C52 H52B 108.5 . .
H52A C52 H52B 109.5 . .
C51 C52 H52C 108.4 . .
H52A C52 H52C 109.5 . .
H52B C52 H52C 109.5 . .

loop_
_geom_bond_atom_site_label_1
_geom_bond_atom_site_label_2
_geom_bond_distance
_geom_bond_site_symmetry_2
Cu1 N2 2.038(7) 2_565
Cu1 N2 2.038(7) .
Cu1 N1 2.040(7) .
Cu1 N1 2.040(7) 2_565
Cu2 N4 2.009(7) 2_565
Cu2 N4 2.009(7) .
Cu2 N3 2.011(6) 2_565
Cu2 N3 2.011(6) .
C1 N1 1.477(10) .
C1 C2 1.519(11) .
C1 C6 1.551(12) .
C1 H1 0.9800 .
C2 N3 1.452(10) .
C2 C3 1.542(12) .
C2 H2 0.9800 .
C3 C4 1.527(15) .
C3 H3A 0.9700 .
C3 H3B 0.9700 .
C4 C5 1.460(16) .
C4 H4A 0.9700 .
C4 H4B 0.9700 .
C5 C6 1.523(14) .
C5 H5A 0.9700 .
C5 H5B 0.9700 .
C6 H6A 0.9700 .
C6 H6B 0.9700 .
C7 N1 1.278(10) .
C7 C8 1.447(12) .
C7 H7 0.9300 .
C8 N2 1.329(10) .
C8 C9 1.417(12) .
C9 C10 1.332(12) .
C9 H9 0.9300 .
C10 C11 1.396(13) .
C10 H10 0.9300 .
C11 C12 1.392(14) .
C11 C16 1.425(12) .
C12 C13 1.316(15) .
C12 H12 0.9300 .
C13 C14 1.391(14) .
C13 H13 0.9300 .
C14 C15 1.384(13) .
C14 H14 0.9300 .
C15 O1 1.354(10) .
C15 C16 1.401(12) .
C16 N2 1.386(11) .
C17 O1 1.408(11) .
C17 C18 1.492(15) .
C17 H17A 0.9700 .
C17 H17B 0.9700 .
C18 C19 1.360(9) .
C18 C27 1.406(9) .
C19 C20 1.418(9) .
C19 H19 0.9300 .
C20 C21 1.373(9) .
C20 C25 1.401(9) .
C21 C22 1.393(9) .
C21 H21 0.9300 .
C22 C23 1.378(10) .
C22 H22 0.9300 .
C23 C24 1.388(9) .
C23 H23 0.9300 .
C24 C25 1.435(9) .
C24 H24 0.9300 .
C25 C26 1.369(9) .
C26 C27 1.397(9) .
C26 H26 0.9300 .
C27 H27 0.9300 .
C28 N3 1.288(11) .
C28 C29 1.464(12) .
C28 H28 0.9300 .
C29 N4 1.313(10) .
C29 C30 1.417(12) .
C30 C31 1.326(14) .
C30 H30 0.9300 .
C31 C32 1.415(14) .
C31 H31 0.9300 .
C32 C33 1.409(13) .
C32 C37 1.418(12) .
C33 C34 1.299(15) .
C33 H33 0.9300 .
C34 C35 1.417(15) .
C34 H34 0.9300 .
C35 C36 1.381(13) .
C35 H35 0.9300 .
C36 O2 1.365(11) .
C36 C37 1.443(13) .
C37 N4 1.358(11) .
C38 O2 1.434(11) .
C38 C39 1.560(16) .
C38 H38A 0.9700 .
C38 H38B 0.9700 .
C39 C40 1.315(16) .
C39 C48 1.389(17) .
C40 C41 1.503(15) .
C40 H40 0.9300 .
C41 C42 1.310(16) .
C41 C46 1.414(16) .
C42 C43 1.408(17) .
C42 H42 0.9300 .
C43 C44 1.364(17) .
C43 H43 0.9300 .
C44 C45 1.365(17) .
C44 H44 0.9300 .
C45 C46 1.516(16) .
C45 H45 0.9300 .
C46 C47 1.292(16) .
C47 C48 1.427(16) .
C47 H47 0.9300 .
C48 H48 0.9300 .
Cl1 O4 1.204(17) .
Cl1 O4 1.204(17) 2_655
Cl1 O3 1.28(2) .
Cl1 O3 1.28(2) 2_655
Cl2 O6 1.185(15) .
Cl2 O6 1.185(15) 2_575
Cl2 O5 1.521(18) 2_575
Cl2 O5 1.521(18) .
N5 C49 1.115(11) .
C49 C50 1.514(10) .
C50 H50A 0.9600 .
C50 H50B 0.9600 .
C50 H50C 0.9600 .
N6 C51 1.106(14) .
C51 C52 1.503(13) .
C52 H52A 0.9600 .
C52 H52B 0.9600 .
C52 H52C 0.9600 .
